data_7003369
loop_
_publ_author_name
'Pugh, David'
'Boyle, Aimee'
'Danopoulos, Andreas A.'

_publ_section_title
;
 &#x2018;Pincer&#x2019; pyridine dicarbene complexes of nickel and
 their derivatives. Unusual ring opening of a coordinated
 imidazol-2-ylidene
;
_journal_issue 8
_journal_name_full 'Dalton Transactions'
_journal_page_first 1087
_journal_page_last 1094
_journal_paper_doi 10.1039/b715769j
_journal_year 2008
_chemical_formula_moiety 'C37 H47 N5 Ni (C4 H10 O)'
_chemical_formula_sum 'C41 H57 N5 Ni O'
_chemical_formula_weight 694.63
_chemical_name_systematic
;
?
;
_space_group_IT_number 2
_symmetry_cell_setting triclinic
_symmetry_space_group_name_Hall '-P 1'
_symmetry_space_group_name_H-M 'P -1'
_atom_sites_solution_hydrogens geom
_atom_sites_solution_primary direct
_atom_sites_solution_secondary difmap
_audit_creation_method SHELXL-97
_cell_angle_alpha 111.24(3)
_cell_angle_beta 93.82(3)
_cell_angle_gamma 99.87(3)
_cell_formula_units_Z 2
_cell_length_a 9.907(2)
_cell_length_b 13.813(3)
_cell_length_c 15.330(3)
_cell_measurement_reflns_used 3772
_cell_measurement_temperature 120(2)
_cell_measurement_theta_max 26.47
_cell_measurement_theta_min 2.23
_cell_volume 1907.4(8)
_computing_cell_refinement 'Bruker SAINT'
_computing_data_collection 'Bruker APEX2'
_computing_data_reduction 'Bruker SAINT'
_computing_molecular_graphics 'ORTEP-III (Farrugia, 1997)'
_computing_publication_material 'enCIFer (2004)'
_computing_structure_refinement 'SHELXL-97 (Sheldrick, 1997)'
_computing_structure_solution 'SIR-92 (Altomare, 1992)'
_diffrn_ambient_temperature 120(2)
_diffrn_measured_fraction_theta_full 0.988
_diffrn_measured_fraction_theta_max 0.980
_diffrn_measurement_device_type 'Bruker SMART APEX2 CCD diffractometer'
_diffrn_measurement_method 'fine-slice \w scans'
_diffrn_radiation_monochromator 'silicon 111'
_diffrn_radiation_source 'Daresbury SRS station 9.8'
_diffrn_radiation_type synchrotron
_diffrn_radiation_wavelength 0.6709
_diffrn_reflns_av_R_equivalents 0.0377
_diffrn_reflns_av_sigmaI/netI 0.0652
_diffrn_reflns_limit_h_max 13
_diffrn_reflns_limit_h_min -13
_diffrn_reflns_limit_k_max 18
_diffrn_reflns_limit_k_min -18
_diffrn_reflns_limit_l_max 20
_diffrn_reflns_limit_l_min -19
_diffrn_reflns_number 18662
_diffrn_reflns_theta_full 27.50
_diffrn_reflns_theta_max 28.33
_diffrn_reflns_theta_min 2.37
_diffrn_standards_decay_% 5
_diffrn_standards_number 0
_exptl_absorpt_coefficient_mu 0.546
_exptl_absorpt_correction_T_max 0.9946
_exptl_absorpt_correction_T_min 0.9892
_exptl_absorpt_correction_type multi-scan
_exptl_absorpt_process_details 'Bruker SADABS'
_exptl_crystal_colour red
_exptl_crystal_density_diffrn 1.210
_exptl_crystal_density_method 'not measured'
_exptl_crystal_description block
_exptl_crystal_F_000 748
_exptl_crystal_size_max 0.02
_exptl_crystal_size_mid 0.02
_exptl_crystal_size_min 0.01
_refine_diff_density_max 0.459
_refine_diff_density_min -0.407
_refine_diff_density_rms 0.062
_refine_ls_extinction_method none
_refine_ls_goodness_of_fit_ref 1.024
_refine_ls_hydrogen_treatment constr
_refine_ls_matrix_type full
_refine_ls_number_parameters 444
_refine_ls_number_reflns 9332
_refine_ls_number_restraints 0
_refine_ls_restrained_S_all 1.024
_refine_ls_R_factor_all 0.0797
_refine_ls_R_factor_gt 0.0498
_refine_ls_shift/su_max 0.024
_refine_ls_shift/su_mean 0.002
_refine_ls_structure_factor_coef Fsqd
_refine_ls_weighting_details 'calc w=1/[\s^2^(Fo^2^)+(0.0651P)^2^+0.1496P] where P=(Fo^2^+2Fc^2^)/3'
_refine_ls_weighting_scheme calc
_refine_ls_wR_factor_gt 0.1154
_refine_ls_wR_factor_ref 0.1286
_reflns_number_gt 6700
_reflns_number_total 9332
_reflns_threshold_expression >2sigma(I)
_cod_data_source_file b715769j.txt
_cod_data_source_block 7
_cod_depositor_comments
;
The following automatic conversions were performed:
'_symmetry_cell_setting' value 'Triclinic' changed to 'triclinic'
according to '/home/saulius/struct/CIF-dictionaries/cif_core.dic'
dictionary named 'cif_core.dic' version 2.4.1 from 2010-06-29.

Automatic conversion script
Id: cif_fix_enum 1527 2010-12-29 10:47:43Z saulius 
;
_cod_original_cell_volume 1907.3(7)
_cod_original_sg_symbol_H-M P-1
_cod_database_code 7003369

loop_
_symmetry_equiv_pos_as_xyz
'x, y, z'
'-x, -y, -z'

loop_
_atom_site_label
_atom_site_type_symbol
_atom_site_fract_x
_atom_site_fract_y
_atom_site_fract_z
_atom_site_U_iso_or_equiv
_atom_site_adp_type
_atom_site_occupancy
_atom_site_symmetry_multiplicity
_atom_site_calc_flag
_atom_site_refinement_flags
_atom_site_disorder_assembly
_atom_site_disorder_group
C1 C -0.1906(2) 0.18311(18) 0.40855(15) 0.0244(5) Uani 1 1 d . . .
C2 C -0.2594(2) 0.24963(18) 0.38038(15) 0.0263(5) Uani 1 1 d . . .
C3 C -0.4019(2) 0.2166(2) 0.35499(17) 0.0322(5) Uani 1 1 d . . .
H3 H -0.4524 0.2601 0.3363 0.039 Uiso 1 1 calc R . .
C4 C -0.4714(2) 0.1220(2) 0.35646(18) 0.0357(6) Uani 1 1 d . . .
H4 H -0.5688 0.1007 0.3384 0.043 Uiso 1 1 calc R . .
C5 C -0.4002(3) 0.0577(2) 0.38396(18) 0.0363(6) Uani 1 1 d . . .
H5 H -0.4494 -0.0072 0.3849 0.044 Uiso 1 1 calc R . .
C6 C -0.2578(2) 0.08670(19) 0.41025(17) 0.0303(5) Uani 1 1 d . . .
C7 C -0.1830(3) 0.35423(19) 0.37951(18) 0.0330(5) Uani 1 1 d . . .
H7 H -0.0828 0.3514 0.3794 0.040 Uiso 1 1 calc R . .
C8 C -0.1953(4) 0.4454(2) 0.4693(2) 0.0529(8) Uani 1 1 d . . .
H8A H -0.1410 0.5121 0.4699 0.079 Uiso 1 1 calc R . .
H8B H -0.1602 0.4325 0.5245 0.079 Uiso 1 1 calc R . .
H8C H -0.2926 0.4504 0.4714 0.079 Uiso 1 1 calc R . .
C9 C -0.2307(3) 0.3739(2) 0.2921(2) 0.0465(7) Uani 1 1 d . . .
H9A H -0.2309 0.3111 0.2354 0.070 Uiso 1 1 calc R . .
H9B H -0.1675 0.4355 0.2897 0.070 Uiso 1 1 calc R . .
H9C H -0.3244 0.3878 0.2950 0.070 Uiso 1 1 calc R . .
C10 C -0.1804(3) 0.0141(2) 0.4384(2) 0.0395(6) Uani 1 1 d . . .
H10 H -0.0843 0.0550 0.4673 0.047 Uiso 1 1 calc R . .
C11 C -0.2465(4) -0.0218(3) 0.5111(2) 0.0617(10) Uani 1 1 d . . .
H11A H -0.3352 -0.0712 0.4815 0.092 Uiso 1 1 calc R . .
H11B H -0.2620 0.0401 0.5633 0.092 Uiso 1 1 calc R . .
H11C H -0.1850 -0.0575 0.5355 0.092 Uiso 1 1 calc R . .
C12 C -0.1701(3) -0.0813(3) 0.3520(2) 0.0516(8) Uani 1 1 d . . .
H12A H -0.2628 -0.1251 0.3245 0.077 Uiso 1 1 calc R . .
H12B H -0.1120 -0.1233 0.3703 0.077 Uiso 1 1 calc R . .
H12C H -0.1290 -0.0569 0.3052 0.077 Uiso 1 1 calc R . .
C13 C 0.0275(2) 0.26549(17) 0.52238(16) 0.0239(4) Uani 1 1 d . . .
C14 C 0.0484(2) 0.19089(19) 0.36563(16) 0.0278(5) Uani 1 1 d . . .
H14 H 0.0227 0.1546 0.2993 0.033 Uiso 1 1 calc R . .
C15 C 0.1770(2) 0.22975(18) 0.41173(16) 0.0283(5) Uani 1 1 d . . .
H15 H 0.2606 0.2271 0.3848 0.034 Uiso 1 1 calc R . .
C16 C 0.2665(2) 0.32176(18) 0.58638(16) 0.0260(5) Uani 1 1 d . . .
C17 C 0.4068(2) 0.3356(2) 0.58840(19) 0.0350(6) Uani 1 1 d . . .
H17 H 0.4487 0.3149 0.5324 0.042 Uiso 1 1 calc R . .
C18 C 0.4847(3) 0.3824(2) 0.67846(19) 0.0393(6) Uani 1 1 d . . .
H18 H 0.5828 0.3941 0.6836 0.047 Uiso 1 1 calc R . .
C19 C 0.4244(3) 0.4119(2) 0.75945(18) 0.0352(6) Uani 1 1 d . . .
H19 H 0.4791 0.4434 0.8200 0.042 Uiso 1 1 calc R . .
C20 C 0.2793(2) 0.39393(18) 0.75015(16) 0.0279(5) Uani 1 1 d . . .
C21 C 0.0500(2) 0.37984(19) 0.79034(17) 0.0290(5) Uani 1 1 d . . .
C22 C 0.2611(3) 0.4618(2) 0.91864(16) 0.0335(5) Uani 1 1 d . . .
H22A H 0.2024 0.5072 0.9570 0.040 Uiso 1 1 calc R . .
H22B H 0.3527 0.5074 0.9245 0.040 Uiso 1 1 calc R . .
C23 C 0.2785(2) 0.3778(2) 0.95637(16) 0.0309(5) Uani 1 1 d . . .
H23 H 0.2229 0.3083 0.9256 0.037 Uiso 1 1 calc R . .
C24 C 0.3713(2) 0.31272(19) 1.06009(16) 0.0289(5) Uani 1 1 d . . .
C25 C 0.4636(2) 0.2460(2) 1.02549(17) 0.0320(5) Uani 1 1 d . . .
C26 C 0.4680(3) 0.1650(2) 1.05883(19) 0.0387(6) Uani 1 1 d . . .
H26 H 0.5287 0.1180 1.0360 0.046 Uiso 1 1 calc R . .
C27 C 0.3851(3) 0.1519(2) 1.12484(19) 0.0427(7) Uani 1 1 d . . .
H27 H 0.3881 0.0956 1.1460 0.051 Uiso 1 1 calc R . .
C28 C 0.2983(3) 0.2209(2) 1.15972(18) 0.0398(6) Uani 1 1 d . . .
H28 H 0.2430 0.2119 1.2056 0.048 Uiso 1 1 calc R . .
C29 C 0.2898(3) 0.3029(2) 1.12940(17) 0.0323(5) Uani 1 1 d . . .
C30 C 0.5553(2) 0.2595(2) 0.95358(17) 0.0334(5) Uani 1 1 d . . .
H30 H 0.5576 0.3322 0.9536 0.040 Uiso 1 1 calc R . .
C31 C 0.4967(3) 0.1797(3) 0.85377(19) 0.0478(7) Uani 1 1 d . . .
H31A H 0.4949 0.1075 0.8510 0.072 Uiso 1 1 calc R . .
H31B H 0.5551 0.1937 0.8088 0.072 Uiso 1 1 calc R . .
H31C H 0.4024 0.1867 0.8375 0.072 Uiso 1 1 calc R . .
C32 C 0.7034(3) 0.2532(2) 0.9803(2) 0.0446(7) Uani 1 1 d . . .
H32A H 0.7367 0.3020 1.0458 0.067 Uiso 1 1 calc R . .
H32B H 0.7626 0.2731 0.9382 0.067 Uiso 1 1 calc R . .
H32C H 0.7062 0.1805 0.9741 0.067 Uiso 1 1 calc R . .
C33 C 0.1933(3) 0.3778(2) 1.16622(17) 0.0350(6) Uani 1 1 d . . .
H33 H 0.2308 0.4451 1.1574 0.042 Uiso 1 1 calc R . .
C34 C 0.0488(3) 0.3326(2) 1.1098(2) 0.0474(7) Uani 1 1 d . . .
H34A H 0.0547 0.3175 1.0428 0.071 Uiso 1 1 calc R . .
H34B H -0.0098 0.3844 1.1328 0.071 Uiso 1 1 calc R . .
H34C H 0.0087 0.2668 1.1177 0.071 Uiso 1 1 calc R . .
C35 C 0.1827(3) 0.4064(2) 1.27091(19) 0.0485(7) Uani 1 1 d . . .
H35A H 0.1318 0.3444 1.2804 0.073 Uiso 1 1 calc R . .
H35B H 0.1337 0.4649 1.2930 0.073 Uiso 1 1 calc R . .
H35C H 0.2759 0.4284 1.3067 0.073 Uiso 1 1 calc R . .
C36 C -0.1866(2) 0.2917(2) 0.64912(17) 0.0347(6) Uani 1 1 d . . .
H36A H -0.2171 0.2242 0.6567 0.052 Uiso 1 1 calc R . .
H36B H -0.2301 0.2870 0.5880 0.052 Uiso 1 1 calc R . .
H36C H -0.2135 0.3490 0.7001 0.052 Uiso 1 1 calc R . .
C37 C -0.0319(3) 0.3884(2) 0.85746(17) 0.0379(6) Uani 1 1 d . . .
H37A H 0.0074 0.4173 0.9221 0.045 Uiso 1 1 calc R . .
H37B H -0.1294 0.3655 0.8405 0.045 Uiso 1 1 calc R . .
C38 C 0.7810(4) 1.0568(3) 0.1255(2) 0.0592(9) Uani 1 1 d . . .
H38A H 0.7467 1.0597 0.1847 0.089 Uiso 1 1 calc R . .
H38B H 0.7026 1.0419 0.0768 0.089 Uiso 1 1 calc R . .
H38C H 0.8412 1.1251 0.1355 0.089 Uiso 1 1 calc R . .
C39 C 0.8604(3) 0.9716(3) 0.0945(2) 0.0545(8) Uani 1 1 d . . .
H39A H 0.8005 0.9025 0.0855 0.065 Uiso 1 1 calc R . .
H39B H 0.8921 0.9665 0.0334 0.065 Uiso 1 1 calc R . .
C40 C 1.0497(3) 0.9129(3) 0.1444(2) 0.0569(9) Uani 1 1 d . . .
H40A H 1.0877 0.9018 0.0842 0.068 Uiso 1 1 calc R . .
H40B H 0.9872 0.8458 0.1377 0.068 Uiso 1 1 calc R . .
C41 C 1.1642(3) 0.9410(3) 0.2221(2) 0.0551(8) Uani 1 1 d . . .
H41A H 1.2258 1.0076 0.2287 0.083 Uiso 1 1 calc R . .
H41B H 1.2165 0.8843 0.2078 0.083 Uiso 1 1 calc R . .
H41C H 1.1263 0.9498 0.2813 0.083 Uiso 1 1 calc R . .
N1 N -0.04166(19) 0.21367(14) 0.43353(13) 0.0235(4) Uani 1 1 d . . .
N2 N 0.16429(19) 0.27467(15) 0.50652(13) 0.0247(4) Uani 1 1 d . . .
N3 N 0.20470(18) 0.34933(14) 0.66385(13) 0.0241(4) Uani 1 1 d . . .
N4 N 0.1980(2) 0.41576(15) 0.81984(13) 0.0284(4) Uani 1 1 d . . .
N5 N 0.36487(19) 0.39699(16) 1.02766(13) 0.0286(4) Uani 1 1 d . . .
Ni1 Ni 0.01137(3) 0.32075(2) 0.65412(2) 0.02417(9) Uani 1 1 d . . .
O1 O 0.97519(18) 0.99400(14) 0.16297(12) 0.0396(4) Uani 1 1 d . . .

loop_
_atom_site_aniso_label
_atom_site_aniso_U_11
_atom_site_aniso_U_22
_atom_site_aniso_U_33
_atom_site_aniso_U_23
_atom_site_aniso_U_13
_atom_site_aniso_U_12
C1 0.0258(11) 0.0248(12) 0.0193(10) 0.0058(9) -0.0020(8) 0.0043(9)
C2 0.0305(12) 0.0268(12) 0.0199(10) 0.0068(9) 0.0006(9) 0.0071(10)
C3 0.0325(13) 0.0341(14) 0.0296(12) 0.0106(11) -0.0014(10) 0.0116(11)
C4 0.0243(12) 0.0409(15) 0.0352(13) 0.0100(12) -0.0035(10) 0.0025(11)
C5 0.0341(13) 0.0342(14) 0.0376(14) 0.0154(12) -0.0018(11) -0.0015(11)
C6 0.0309(12) 0.0278(12) 0.0305(12) 0.0125(10) -0.0052(10) 0.0020(10)
C7 0.0372(13) 0.0279(13) 0.0362(13) 0.0139(11) 0.0022(11) 0.0104(11)
C8 0.079(2) 0.0289(15) 0.0415(16) 0.0067(13) 0.0025(15) 0.0045(15)
C9 0.066(2) 0.0395(16) 0.0408(16) 0.0222(13) 0.0065(14) 0.0127(14)
C10 0.0354(13) 0.0308(14) 0.0525(17) 0.0236(13) -0.0105(12) -0.0035(11)
C11 0.110(3) 0.0481(19) 0.0395(17) 0.0241(15) 0.0083(18) 0.0331(19)
C12 0.0625(19) 0.0547(19) 0.061(2) 0.0374(17) 0.0219(16) 0.0329(16)
C13 0.0248(11) 0.0209(11) 0.0262(11) 0.0090(9) 0.0022(9) 0.0053(9)
C14 0.0343(12) 0.0287(12) 0.0215(11) 0.0091(9) 0.0057(9) 0.0099(10)
C15 0.0332(12) 0.0299(13) 0.0239(11) 0.0104(10) 0.0087(9) 0.0101(10)
C16 0.0274(11) 0.0211(11) 0.0281(11) 0.0089(9) -0.0006(9) 0.0045(9)
C17 0.0274(12) 0.0375(14) 0.0365(14) 0.0099(11) 0.0049(10) 0.0070(11)
C18 0.0236(12) 0.0422(15) 0.0452(15) 0.0111(13) -0.0025(11) 0.0047(11)
C19 0.0313(13) 0.0346(14) 0.0332(13) 0.0092(11) -0.0087(10) 0.0031(11)
C20 0.0304(12) 0.0237(12) 0.0290(12) 0.0097(10) -0.0028(9) 0.0074(10)
C21 0.0327(12) 0.0251(12) 0.0279(12) 0.0090(10) -0.0006(10) 0.0068(10)
C22 0.0416(14) 0.0312(13) 0.0231(11) 0.0071(10) -0.0036(10) 0.0060(11)
C23 0.0347(13) 0.0300(13) 0.0235(11) 0.0076(10) -0.0014(10) 0.0027(10)
C24 0.0304(12) 0.0306(13) 0.0227(11) 0.0094(10) -0.0017(9) 0.0025(10)
C25 0.0301(12) 0.0346(14) 0.0277(12) 0.0097(10) -0.0032(10) 0.0051(10)
C26 0.0394(14) 0.0406(15) 0.0375(14) 0.0156(12) 0.0000(11) 0.0125(12)
C27 0.0529(17) 0.0440(16) 0.0377(15) 0.0242(13) 0.0012(13) 0.0098(13)
C28 0.0480(16) 0.0463(16) 0.0296(13) 0.0199(12) 0.0070(12) 0.0087(13)
C29 0.0335(13) 0.0366(14) 0.0247(12) 0.0112(10) 0.0008(10) 0.0039(11)
C30 0.0314(12) 0.0357(14) 0.0309(13) 0.0097(11) 0.0037(10) 0.0085(11)
C31 0.0456(16) 0.0574(19) 0.0308(14) 0.0074(13) 0.0080(12) 0.0061(14)
C32 0.0363(14) 0.0496(17) 0.0516(17) 0.0209(14) 0.0097(13) 0.0138(13)
C33 0.0423(14) 0.0349(14) 0.0277(12) 0.0114(11) 0.0115(11) 0.0070(11)
C34 0.0422(15) 0.0493(18) 0.0485(17) 0.0143(14) 0.0101(13) 0.0123(13)
C35 0.065(2) 0.0482(18) 0.0335(15) 0.0151(13) 0.0174(14) 0.0120(15)
C36 0.0266(12) 0.0451(15) 0.0295(12) 0.0099(11) 0.0053(10) 0.0096(11)
C37 0.0407(14) 0.0456(16) 0.0240(12) 0.0095(11) 0.0035(11) 0.0096(12)
C38 0.061(2) 0.0446(18) 0.068(2) 0.0191(17) -0.0136(17) 0.0137(16)
C39 0.0475(17) 0.057(2) 0.0478(18) 0.0076(15) -0.0065(14) 0.0152(15)
C40 0.0493(18) 0.055(2) 0.0471(17) -0.0065(15) -0.0040(14) 0.0225(15)
C41 0.0492(17) 0.064(2) 0.0423(17) 0.0049(15) -0.0026(14) 0.0227(16)
N1 0.0262(9) 0.0225(10) 0.0219(9) 0.0090(8) 0.0003(7) 0.0055(8)
N2 0.0247(9) 0.0239(10) 0.0241(9) 0.0082(8) 0.0013(7) 0.0042(8)
N3 0.0240(9) 0.0211(9) 0.0249(9) 0.0074(8) -0.0012(7) 0.0039(8)
N4 0.0314(10) 0.0290(11) 0.0220(9) 0.0081(8) -0.0040(8) 0.0056(8)
N5 0.0280(10) 0.0351(11) 0.0219(9) 0.0101(8) 0.0031(8) 0.0064(9)
Ni1 0.02306(15) 0.02673(17) 0.02183(15) 0.00810(12) 0.00131(11) 0.00613(11)
O1 0.0387(10) 0.0369(10) 0.0344(10) 0.0045(8) -0.0021(8) 0.0081(8)

loop_
_atom_type_symbol
_atom_type_description
_atom_type_scat_dispersion_real
_atom_type_scat_dispersion_imag
_atom_type_scat_source
C C 0.0033 0.0016 'International Tables Vol C Tables 4.2.6.8 and 6.1.1.4'
H H 0.0000 0.0000 'International Tables Vol C Tables 4.2.6.8 and 6.1.1.4'
N N 0.0061 0.0033 'International Tables Vol C Tables 4.2.6.8 and 6.1.1.4'
Ni Ni 0.3393 1.1124 'International Tables Vol C Tables 4.2.6.8 and 6.1.1.4'
O O 0.0106 0.0060 'International Tables Vol C Tables 4.2.6.8 and 6.1.1.4'

loop_
_geom_angle_atom_site_label_1
_geom_angle_atom_site_label_2
_geom_angle_atom_site_label_3
_geom_angle
_geom_angle_site_symmetry_1
_geom_angle_site_symmetry_3
_geom_angle_publ_flag
C6 C1 C2 123.2(2) . . ?
C6 C1 N1 118.24(19) . . ?
C2 C1 N1 118.5(2) . . ?
C3 C2 C1 116.9(2) . . ?
C3 C2 C7 121.2(2) . . ?
C1 C2 C7 121.8(2) . . ?
C4 C3 C2 121.2(2) . . ?
C4 C3 H3 119.4 . . ?
C2 C3 H3 119.4 . . ?
C3 C4 C5 120.4(2) . . ?
C3 C4 H4 119.8 . . ?
C5 C4 H4 119.8 . . ?
C4 C5 C6 120.9(2) . . ?
C4 C5 H5 119.5 . . ?
C6 C5 H5 119.5 . . ?
C5 C6 C1 117.4(2) . . ?
C5 C6 C10 120.3(2) . . ?
C1 C6 C10 122.3(2) . . ?
C2 C7 C9 113.1(2) . . ?
C2 C7 C8 110.1(2) . . ?
C9 C7 C8 111.0(2) . . ?
C2 C7 H7 107.5 . . ?
C9 C7 H7 107.5 . . ?
C8 C7 H7 107.5 . . ?
C7 C8 H8A 109.5 . . ?
C7 C8 H8B 109.5 . . ?
H8A C8 H8B 109.5 . . ?
C7 C8 H8C 109.5 . . ?
H8A C8 H8C 109.5 . . ?
H8B C8 H8C 109.5 . . ?
C7 C9 H9A 109.5 . . ?
C7 C9 H9B 109.5 . . ?
H9A C9 H9B 109.5 . . ?
C7 C9 H9C 109.5 . . ?
H9A C9 H9C 109.5 . . ?
H9B C9 H9C 109.5 . . ?
C12 C10 C11 110.4(2) . . ?
C12 C10 C6 110.5(2) . . ?
C11 C10 C6 112.2(2) . . ?
C12 C10 H10 107.9 . . ?
C11 C10 H10 107.9 . . ?
C6 C10 H10 107.9 . . ?
C10 C11 H11A 109.5 . . ?
C10 C11 H11B 109.5 . . ?
H11A C11 H11B 109.5 . . ?
C10 C11 H11C 109.5 . . ?
H11A C11 H11C 109.5 . . ?
H11B C11 H11C 109.5 . . ?
C10 C12 H12A 109.5 . . ?
C10 C12 H12B 109.5 . . ?
H12A C12 H12B 109.5 . . ?
C10 C12 H12C 109.5 . . ?
H12A C12 H12C 109.5 . . ?
H12B C12 H12C 109.5 . . ?
N1 C13 N2 102.15(18) . . ?
N1 C13 Ni1 145.66(17) . . ?
N2 C13 Ni1 112.06(15) . . ?
C15 C14 N1 107.1(2) . . ?
C15 C14 H14 126.5 . . ?
N1 C14 H14 126.5 . . ?
C14 C15 N2 106.3(2) . . ?
C14 C15 H15 126.9 . . ?
N2 C15 H15 126.9 . . ?
N3 C16 C17 123.5(2) . . ?
N3 C16 N2 108.82(19) . . ?
C17 C16 N2 127.6(2) . . ?
C16 C17 C18 115.6(2) . . ?
C16 C17 H17 122.2 . . ?
C18 C17 H17 122.2 . . ?
C19 C18 C17 122.3(2) . . ?
C19 C18 H18 118.9 . . ?
C17 C18 H18 118.9 . . ?
C18 C19 C20 117.9(2) . . ?
C18 C19 H19 121.0 . . ?
C20 C19 H19 121.0 . . ?
N3 C20 N4 112.1(2) . . ?
N3 C20 C19 119.8(2) . . ?
N4 C20 C19 128.1(2) . . ?
C37 C21 N4 117.9(2) . . ?
C37 C21 Ni1 132.2(2) . . ?
N4 C21 Ni1 109.84(16) . . ?
N4 C22 C23 111.8(2) . . ?
N4 C22 H22A 109.3 . . ?
C23 C22 H22A 109.3 . . ?
N4 C22 H22B 109.3 . . ?
C23 C22 H22B 109.3 . . ?
H22A C22 H22B 107.9 . . ?
N5 C23 C22 121.7(2) . . ?
N5 C23 H23 119.2 . . ?
C22 C23 H23 119.2 . . ?
C25 C24 C29 122.1(2) . . ?
C25 C24 N5 119.1(2) . . ?
C29 C24 N5 118.8(2) . . ?
C26 C25 C24 117.7(2) . . ?
C26 C25 C30 120.4(2) . . ?
C24 C25 C30 121.9(2) . . ?
C27 C26 C25 121.0(3) . . ?
C27 C26 H26 119.5 . . ?
C25 C26 H26 119.5 . . ?
C28 C27 C26 119.9(3) . . ?
C28 C27 H27 120.0 . . ?
C26 C27 H27 120.0 . . ?
C27 C28 C29 121.6(2) . . ?
C27 C28 H28 119.2 . . ?
C29 C28 H28 119.2 . . ?
C28 C29 C24 117.6(2) . . ?
C28 C29 C33 121.9(2) . . ?
C24 C29 C33 120.4(2) . . ?
C25 C30 C32 111.6(2) . . ?
C25 C30 C31 111.7(2) . . ?
C32 C30 C31 111.0(2) . . ?
C25 C30 H30 107.4 . . ?
C32 C30 H30 107.4 . . ?
C31 C30 H30 107.4 . . ?
C30 C31 H31A 109.5 . . ?
C30 C31 H31B 109.5 . . ?
H31A C31 H31B 109.5 . . ?
C30 C31 H31C 109.5 . . ?
H31A C31 H31C 109.5 . . ?
H31B C31 H31C 109.5 . . ?
C30 C32 H32A 109.5 . . ?
C30 C32 H32B 109.5 . . ?
H32A C32 H32B 109.5 . . ?
C30 C32 H32C 109.5 . . ?
H32A C32 H32C 109.5 . . ?
H32B C32 H32C 109.5 . . ?
C29 C33 C35 113.6(2) . . ?
C29 C33 C34 111.3(2) . . ?
C35 C33 C34 109.2(2) . . ?
C29 C33 H33 107.5 . . ?
C35 C33 H33 107.5 . . ?
C34 C33 H33 107.5 . . ?
C33 C34 H34A 109.5 . . ?
C33 C34 H34B 109.5 . . ?
H34A C34 H34B 109.5 . . ?
C33 C34 H34C 109.5 . . ?
H34A C34 H34C 109.5 . . ?
H34B C34 H34C 109.5 . . ?
C33 C35 H35A 109.5 . . ?
C33 C35 H35B 109.5 . . ?
H35A C35 H35B 109.5 . . ?
C33 C35 H35C 109.5 . . ?
H35A C35 H35C 109.5 . . ?
H35B C35 H35C 109.5 . . ?
Ni1 C36 H36A 109.5 . . ?
Ni1 C36 H36B 109.5 . . ?
H36A C36 H36B 109.5 . . ?
Ni1 C36 H36C 109.5 . . ?
H36A C36 H36C 109.5 . . ?
H36B C36 H36C 109.5 . . ?
C21 C37 H37A 120.0 . . ?
C21 C37 H37B 120.0 . . ?
H37A C37 H37B 120.0 . . ?
C39 C38 H38A 109.5 . . ?
C39 C38 H38B 109.5 . . ?
H38A C38 H38B 109.5 . . ?
C39 C38 H38C 109.5 . . ?
H38A C38 H38C 109.5 . . ?
H38B C38 H38C 109.5 . . ?
O1 C39 C38 109.7(2) . . ?
O1 C39 H39A 109.7 . . ?
C38 C39 H39A 109.7 . . ?
O1 C39 H39B 109.7 . . ?
C38 C39 H39B 109.7 . . ?
H39A C39 H39B 108.2 . . ?
O1 C40 C41 110.3(2) . . ?
O1 C40 H40A 109.6 . . ?
C41 C40 H40A 109.6 . . ?
O1 C40 H40B 109.6 . . ?
C41 C40 H40B 109.6 . . ?
H40A C40 H40B 108.1 . . ?
C40 C41 H41A 109.5 . . ?
C40 C41 H41B 109.5 . . ?
H41A C41 H41B 109.5 . . ?
C40 C41 H41C 109.5 . . ?
H41A C41 H41C 109.5 . . ?
H41B C41 H41C 109.5 . . ?
C13 N1 C14 112.06(19) . . ?
C13 N1 C1 125.67(18) . . ?
C14 N1 C1 122.26(18) . . ?
C15 N2 C13 112.47(19) . . ?
C15 N2 C16 130.25(19) . . ?
C13 N2 C16 117.19(19) . . ?
C16 N3 C20 120.9(2) . . ?
C16 N3 Ni1 120.41(15) . . ?
C20 N3 Ni1 118.68(16) . . ?
C20 N4 C21 116.45(19) . . ?
C20 N4 C22 119.84(19) . . ?
C21 N4 C22 123.3(2) . . ?
C23 N5 C24 117.7(2) . . ?
N3 Ni1 C13 81.50(9) . . ?
N3 Ni1 C36 177.77(10) . . ?
C13 Ni1 C36 100.58(11) . . ?
N3 Ni1 C21 82.68(10) . . ?
C13 Ni1 C21 164.05(10) . . ?
C36 Ni1 C21 95.21(11) . . ?
C40 O1 C39 114.0(2) . . ?

loop_
_geom_bond_atom_site_label_1
_geom_bond_atom_site_label_2
_geom_bond_distance
_geom_bond_site_symmetry_2
_geom_bond_publ_flag
C1 C6 1.393(3) . ?
C1 C2 1.399(3) . ?
C1 N1 1.448(3) . ?
C2 C3 1.390(3) . ?
C2 C7 1.517(3) . ?
C3 C4 1.378(4) . ?
C3 H3 0.9500 . ?
C4 C5 1.382(4) . ?
C4 H4 0.9500 . ?
C5 C6 1.387(3) . ?
C5 H5 0.9500 . ?
C6 C10 1.521(3) . ?
C7 C9 1.521(3) . ?
C7 C8 1.522(4) . ?
C7 H7 1.0000 . ?
C8 H8A 0.9800 . ?
C8 H8B 0.9800 . ?
C8 H8C 0.9800 . ?
C9 H9A 0.9800 . ?
C9 H9B 0.9800 . ?
C9 H9C 0.9800 . ?
C10 C12 1.517(4) . ?
C10 C11 1.517(4) . ?
C10 H10 1.0000 . ?
C11 H11A 0.9800 . ?
C11 H11B 0.9800 . ?
C11 H11C 0.9800 . ?
C12 H12A 0.9800 . ?
C12 H12B 0.9800 . ?
C12 H12C 0.9800 . ?
C13 N1 1.356(3) . ?
C13 N2 1.386(3) . ?
C13 Ni1 1.912(2) . ?
C14 C15 1.335(3) . ?
C14 N1 1.400(3) . ?
C14 H14 0.9500 . ?
C15 N2 1.382(3) . ?
C15 H15 0.9500 . ?
C16 N3 1.334(3) . ?
C16 C17 1.367(3) . ?
C16 N2 1.407(3) . ?
C17 C18 1.400(4) . ?
C17 H17 0.9500 . ?
C18 C19 1.371(4) . ?
C18 H18 0.9500 . ?
C19 C20 1.405(3) . ?
C19 H19 0.9500 . ?
C20 N3 1.342(3) . ?
C20 N4 1.359(3) . ?
C21 C37 1.337(3) . ?
C21 N4 1.449(3) . ?
C21 Ni1 1.930(2) . ?
C22 N4 1.459(3) . ?
C22 C23 1.502(3) . ?
C22 H22A 0.9900 . ?
C22 H22B 0.9900 . ?
C23 N5 1.259(3) . ?
C23 H23 0.9500 . ?
C24 C25 1.402(3) . ?
C24 C29 1.408(3) . ?
C24 N5 1.431(3) . ?
C25 C26 1.394(4) . ?
C25 C30 1.516(3) . ?
C26 C27 1.387(4) . ?
C26 H26 0.9500 . ?
C27 C28 1.381(4) . ?
C27 H27 0.9500 . ?
C28 C29 1.383(4) . ?
C28 H28 0.9500 . ?
C29 C33 1.514(4) . ?
C30 C32 1.523(3) . ?
C30 C31 1.528(4) . ?
C30 H30 1.0000 . ?
C31 H31A 0.9800 . ?
C31 H31B 0.9800 . ?
C31 H31C 0.9800 . ?
C32 H32A 0.9800 . ?
C32 H32B 0.9800 . ?
C32 H32C 0.9800 . ?
C33 C35 1.523(3) . ?
C33 C34 1.524(4) . ?
C33 H33 1.0000 . ?
C34 H34A 0.9800 . ?
C34 H34B 0.9800 . ?
C34 H34C 0.9800 . ?
C35 H35A 0.9800 . ?
C35 H35B 0.9800 . ?
C35 H35C 0.9800 . ?
C36 Ni1 1.924(2) . ?
C36 H36A 0.9800 . ?
C36 H36B 0.9800 . ?
C36 H36C 0.9800 . ?
C37 H37A 0.9500 . ?
C37 H37B 0.9500 . ?
C38 C39 1.481(4) . ?
C38 H38A 0.9800 . ?
C38 H38B 0.9800 . ?
C38 H38C 0.9800 . ?
C39 O1 1.405(3) . ?
C39 H39A 0.9900 . ?
C39 H39B 0.9900 . ?
C40 O1 1.401(3) . ?
C40 C41 1.480(4) . ?
C40 H40A 0.9900 . ?
C40 H40B 0.9900 . ?
C41 H41A 0.9800 . ?
C41 H41B 0.9800 . ?
C41 H41C 0.9800 . ?
N3 Ni1 1.8725(19) . ?

loop_
_geom_torsion_atom_site_label_1
_geom_torsion_atom_site_label_2
_geom_torsion_atom_site_label_3
_geom_torsion_atom_site_label_4
_geom_torsion
_geom_torsion_site_symmetry_1
_geom_torsion_site_symmetry_2
_geom_torsion_site_symmetry_3
_geom_torsion_site_symmetry_4
_geom_torsion_publ_flag
C6 C1 C2 C3 1.2(3) . . . . ?
N1 C1 C2 C3 178.65(19) . . . . ?
C6 C1 C2 C7 179.9(2) . . . . ?
N1 C1 C2 C7 -2.7(3) . . . . ?
C1 C2 C3 C4 -0.8(3) . . . . ?
C7 C2 C3 C4 -179.5(2) . . . . ?
C2 C3 C4 C5 0.4(4) . . . . ?
C3 C4 C5 C6 -0.2(4) . . . . ?
C4 C5 C6 C1 0.6(4) . . . . ?
C4 C5 C6 C10 -178.7(2) . . . . ?
C2 C1 C6 C5 -1.1(4) . . . . ?
N1 C1 C6 C5 -178.5(2) . . . . ?
C2 C1 C6 C10 178.2(2) . . . . ?
N1 C1 C6 C10 0.8(3) . . . . ?
C3 C2 C7 C9 -43.7(3) . . . . ?
C1 C2 C7 C9 137.6(2) . . . . ?
C3 C2 C7 C8 81.0(3) . . . . ?
C1 C2 C7 C8 -97.6(3) . . . . ?
C5 C6 C10 C12 73.9(3) . . . . ?
C1 C6 C10 C12 -105.4(3) . . . . ?
C5 C6 C10 C11 -49.8(3) . . . . ?
C1 C6 C10 C11 131.0(3) . . . . ?
N1 C14 C15 N2 0.5(3) . . . . ?
N3 C16 C17 C18 -0.5(4) . . . . ?
N2 C16 C17 C18 -178.2(2) . . . . ?
C16 C17 C18 C19 0.4(4) . . . . ?
C17 C18 C19 C20 -0.1(4) . . . . ?
C18 C19 C20 N3 0.0(4) . . . . ?
C18 C19 C20 N4 179.5(2) . . . . ?
N4 C22 C23 N5 158.5(2) . . . . ?
C29 C24 C25 C26 3.0(4) . . . . ?
N5 C24 C25 C26 179.7(2) . . . . ?
C29 C24 C25 C30 -177.6(2) . . . . ?
N5 C24 C25 C30 -0.9(3) . . . . ?
C24 C25 C26 C27 -0.8(4) . . . . ?
C30 C25 C26 C27 179.8(2) . . . . ?
C25 C26 C27 C28 -1.1(4) . . . . ?
C26 C27 C28 C29 1.0(4) . . . . ?
C27 C28 C29 C24 1.1(4) . . . . ?
C27 C28 C29 C33 179.1(2) . . . . ?
C25 C24 C29 C28 -3.1(4) . . . . ?
N5 C24 C29 C28 -179.8(2) . . . . ?
C25 C24 C29 C33 178.9(2) . . . . ?
N5 C24 C29 C33 2.2(3) . . . . ?
C26 C25 C30 C32 -46.1(3) . . . . ?
C24 C25 C30 C32 134.5(2) . . . . ?
C26 C25 C30 C31 78.8(3) . . . . ?
C24 C25 C30 C31 -100.5(3) . . . . ?
C28 C29 C33 C35 37.8(4) . . . . ?
C24 C29 C33 C35 -144.2(2) . . . . ?
C28 C29 C33 C34 -85.9(3) . . . . ?
C24 C29 C33 C34 92.0(3) . . . . ?
N2 C13 N1 C14 0.5(2) . . . . ?
Ni1 C13 N1 C14 -174.4(2) . . . . ?
N2 C13 N1 C1 -179.99(19) . . . . ?
Ni1 C13 N1 C1 5.1(4) . . . . ?
C15 C14 N1 C13 -0.6(3) . . . . ?
C15 C14 N1 C1 179.83(19) . . . . ?
C6 C1 N1 C13 -86.0(3) . . . . ?
C2 C1 N1 C13 96.5(3) . . . . ?
C6 C1 N1 C14 93.5(3) . . . . ?
C2 C1 N1 C14 -84.1(3) . . . . ?
C14 C15 N2 C13 -0.2(3) . . . . ?
C14 C15 N2 C16 176.3(2) . . . . ?
N1 C13 N2 C15 -0.2(2) . . . . ?
Ni1 C13 N2 C15 176.72(15) . . . . ?
N1 C13 N2 C16 -177.21(18) . . . . ?
Ni1 C13 N2 C16 -0.3(2) . . . . ?
N3 C16 N2 C15 -176.9(2) . . . . ?
C17 C16 N2 C15 1.0(4) . . . . ?
N3 C16 N2 C13 -0.5(3) . . . . ?
C17 C16 N2 C13 177.4(2) . . . . ?
C17 C16 N3 C20 0.4(3) . . . . ?
N2 C16 N3 C20 178.45(18) . . . . ?
C17 C16 N3 Ni1 -176.83(19) . . . . ?
N2 C16 N3 Ni1 1.2(2) . . . . ?
N4 C20 N3 C16 -179.7(2) . . . . ?
C19 C20 N3 C16 -0.1(3) . . . . ?
N4 C20 N3 Ni1 -2.4(3) . . . . ?
C19 C20 N3 Ni1 177.18(17) . . . . ?
N3 C20 N4 C21 5.1(3) . . . . ?
C19 C20 N4 C21 -174.4(2) . . . . ?
N3 C20 N4 C22 178.28(19) . . . . ?
C19 C20 N4 C22 -1.3(4) . . . . ?
C37 C21 N4 C20 172.0(2) . . . . ?
Ni1 C21 N4 C20 -5.4(2) . . . . ?
C37 C21 N4 C22 -0.9(3) . . . . ?
Ni1 C21 N4 C22 -178.32(17) . . . . ?
C23 C22 N4 C20 -89.6(3) . . . . ?
C23 C22 N4 C21 83.1(3) . . . . ?
C22 C23 N5 C24 178.2(2) . . . . ?
C25 C24 N5 C23 91.4(3) . . . . ?
C29 C24 N5 C23 -91.8(3) . . . . ?
C16 N3 Ni1 C13 -1.14(17) . . . . ?
C20 N3 Ni1 C13 -178.44(18) . . . . ?
C16 N3 Ni1 C36 158(3) . . . . ?
C20 N3 Ni1 C36 -19(3) . . . . ?
C16 N3 Ni1 C21 176.79(19) . . . . ?
C20 N3 Ni1 C21 -0.51(17) . . . . ?
N1 C13 Ni1 N3 175.4(3) . . . . ?
N2 C13 Ni1 N3 0.71(15) . . . . ?
N1 C13 Ni1 C36 -3.8(3) . . . . ?
N2 C13 Ni1 C36 -178.47(16) . . . . ?
N1 C13 Ni1 C21 167.9(3) . . . . ?
N2 C13 Ni1 C21 -6.8(4) . . . . ?
C37 C21 Ni1 N3 -173.9(3) . . . . ?
N4 C21 Ni1 N3 3.07(15) . . . . ?
C37 C21 Ni1 C13 -166.4(3) . . . . ?
N4 C21 Ni1 C13 10.6(4) . . . . ?
C37 C21 Ni1 C36 5.4(3) . . . . ?
N4 C21 Ni1 C36 -177.65(16) . . . . ?
C41 C40 O1 C39 -177.3(3) . . . . ?
C38 C39 O1 C40 174.3(3) . . . . ?
